data_2226244
loop_
_publ_author_name
'Xiao, Jing-mei'

_publ_section_title
;
 1-(2-Bromoethyl)-1,4-diazoniabicyclo[2.2.2]octane bromide
 tetrafluoroborate
;
_journal_coeditor_code NK2032
_journal_issue 6
_journal_name_full 'Acta Crystallographica Section E'
_journal_page_first o1344
_journal_paper_doi 10.1107/S1600536810017204
_journal_volume 66
_journal_year 2010
_chemical_formula_iupac 'C8 H17 Br N2 2+, B F4 -, Br -'
_chemical_formula_moiety 'C8 H17 Br N2 2+, B F4 -, Br -'
_chemical_formula_sum 'C8 H17 B Br2 F4 N2'
_chemical_formula_weight 387.87
_chemical_name_systematic
;
1-(2-Bromoethyl)-1,4-diazoniabicyclo[2.2.2]octane bromide tetrafluoroborate
;
_space_group_IT_number 61
_symmetry_cell_setting orthorhombic
_symmetry_space_group_name_Hall '-P 2ac 2ab'
_symmetry_space_group_name_H-M 'P b c a'
_atom_sites_solution_hydrogens geom
_atom_sites_solution_primary direct
_atom_sites_solution_secondary difmap
_audit_creation_method SHELXL-97
_cell_angle_alpha 90.00
_cell_angle_beta 90.00
_cell_angle_gamma 90.00
_cell_formula_units_Z 8
_cell_length_a 11.972(2)
_cell_length_b 10.782(2)
_cell_length_c 21.165(4)
_cell_measurement_reflns_used 5732
_cell_measurement_temperature 293(2)
_cell_measurement_theta_max 27.480
_cell_measurement_theta_min 3.72
_cell_volume 2732.0(9)
_computing_cell_refinement 'CrystalClear (Rigaku, 2005)'
_computing_data_collection 'CrystalClear (Rigaku, 2005)'
_computing_data_reduction 'CrystalClear (Rigaku, 2005)'
_computing_molecular_graphics 'SHELXTL (Sheldrick, 2008)'
_computing_publication_material 'SHELXTL (Sheldrick, 2008)'
_computing_structure_refinement 'SHELXTL (Sheldrick, 2008)'
_computing_structure_solution 'SHELXTL (Sheldrick, 2008)'
_diffrn_ambient_temperature 293(2)
_diffrn_measured_fraction_theta_full 0.999
_diffrn_measured_fraction_theta_max 0.999
_diffrn_measurement_device_type 'Rigaku Mercury2'
_diffrn_measurement_method CCD_Profile_fitting
_diffrn_radiation_monochromator graphite
_diffrn_radiation_source 'fine-focus sealed tube'
_diffrn_radiation_type MoK\a
_diffrn_radiation_wavelength 0.71073
_diffrn_reflns_av_R_equivalents 0.1090
_diffrn_reflns_av_sigmaI/netI 0.0598
_diffrn_reflns_limit_h_max 15
_diffrn_reflns_limit_h_min -15
_diffrn_reflns_limit_k_max 14
_diffrn_reflns_limit_k_min -14
_diffrn_reflns_limit_l_max 27
_diffrn_reflns_limit_l_min -27
_diffrn_reflns_number 26313
_diffrn_reflns_theta_full 27.48
_diffrn_reflns_theta_max 27.48
_diffrn_reflns_theta_min 3.19
_exptl_absorpt_coefficient_mu 5.960
_exptl_absorpt_correction_T_max 0.303
_exptl_absorpt_correction_T_min 0.191
_exptl_absorpt_correction_type multi-scan
_exptl_absorpt_process_details '(CrystalClear; Rigaku, 2005)'
_exptl_crystal_colour Colourless
_exptl_crystal_density_diffrn 1.886
_exptl_crystal_density_method 'not measured'
_exptl_crystal_description Prism
_exptl_crystal_F_000 1520
_exptl_crystal_size_max 0.3
_exptl_crystal_size_mid 0.25
_exptl_crystal_size_min 0.2
_refine_diff_density_max 0.467
_refine_diff_density_min -0.466
_refine_ls_extinction_method none
_refine_ls_goodness_of_fit_ref 1.040
_refine_ls_hydrogen_treatment mixed
_refine_ls_matrix_type full
_refine_ls_number_parameters 198
_refine_ls_number_reflns 3124
_refine_ls_number_restraints 34
_refine_ls_restrained_S_all 1.038
_refine_ls_R_factor_all 0.1125
_refine_ls_R_factor_gt 0.0580
_refine_ls_shift/su_max 0.000
_refine_ls_shift/su_mean 0.000
_refine_ls_structure_factor_coef Fsqd
_refine_ls_weighting_details 'calc w=1/[\s^2^(Fo^2^)+(0.0229P)^2^+7.8245P] where P=(Fo^2^+2Fc^2^)/3'
_refine_ls_weighting_scheme calc
_refine_ls_wR_factor_gt 0.0931
_refine_ls_wR_factor_ref 0.1079
_reflns_number_gt 1881
_reflns_number_total 3124
_reflns_threshold_expression I>2\s(I)
_cod_data_source_file nk2032.cif
_cod_data_source_block I
_cod_original_cell_volume 2732.0(10)
_cod_database_code 2226244
_cod_database_fobs_code 2226244

loop_
_symmetry_equiv_pos_as_xyz
'x, y, z'
'-x+1/2, -y, z+1/2'
'-x, y+1/2, -z+1/2'
'x+1/2, -y+1/2, -z'
'-x, -y, -z'
'x-1/2, y, -z-1/2'
'x, -y-1/2, z-1/2'
'-x-1/2, y-1/2, z'

loop_
_atom_site_type_symbol
_atom_site_label
_atom_site_fract_x
_atom_site_fract_y
_atom_site_fract_z
_atom_site_U_iso_or_equiv
_atom_site_adp_type
_atom_site_calc_flag
_atom_site_refinement_flags
_atom_site_occupancy
_atom_site_disorder_assembly
_atom_site_disorder_group
Br Br1 0.71717(5) 0.02659(6) 0.01789(3) 0.0522(2) Uani d . 1 . .
Br Br2 1.27841(5) 0.46079(6) 0.27319(3) 0.0510(2) Uani d . 1 . .
C C1 0.7924(4) 0.1425(6) 0.0745(3) 0.0471(15) Uani d . 1 . .
H H1A 0.7844 0.2268 0.0592 0.057 Uiso calc R 1 . .
H H1B 0.7609 0.1375 0.1167 0.057 Uiso calc R 1 . .
C C2 0.9138(4) 0.1047(5) 0.0752(3) 0.0411(14) Uani d . 1 . .
H H2A 0.9423 0.1082 0.0324 0.049 Uiso calc R 1 . .
H H2B 0.9189 0.0193 0.0893 0.049 Uiso calc R 1 . .
C C3 0.9635(5) 0.1612(6) 0.1856(2) 0.0523(17) Uani d . 1 . .
H H3A 0.9787 0.0751 0.1957 0.063 Uiso calc R 1 . .
H H3B 0.8853 0.1774 0.1942 0.063 Uiso calc R 1 . .
C C4 1.0354(5) 0.2443(6) 0.2262(2) 0.0464(15) Uani d . 1 . .
H H4A 0.9891 0.3048 0.2478 0.056 Uiso calc R 1 . .
H H4B 1.0741 0.1953 0.2578 0.056 Uiso calc R 1 . .
C C5 0.9738(5) 0.3202(5) 0.1038(3) 0.0402(14) Uani d . 1 . .
H H5A 0.9839 0.3358 0.0590 0.048 Uiso calc R 1 . .
H H5B 0.8991 0.3465 0.1154 0.048 Uiso calc R 1 . .
C C6 1.0584(5) 0.3924(5) 0.1409(3) 0.0466(15) Uani d . 1 . .
H H6A 1.1116 0.4305 0.1124 0.056 Uiso calc R 1 . .
H H6B 1.0213 0.4578 0.1644 0.056 Uiso calc R 1 . .
C C7 1.1075(4) 0.1500(6) 0.1040(3) 0.0512(16) Uani d . 1 . .
H H7A 1.1266 0.1717 0.0609 0.061 Uiso calc R 1 . .
H H7B 1.1174 0.0612 0.1090 0.061 Uiso calc R 1 . .
C C8 1.1838(4) 0.2187(6) 0.1496(3) 0.0491(16) Uani d . 1 . .
H H8A 1.2188 0.1603 0.1783 0.059 Uiso calc R 1 . .
H H8B 1.2422 0.2612 0.1263 0.059 Uiso calc R 1 . .
N N1 0.9874(3) 0.1842(4) 0.11705(17) 0.0266(10) Uani d . 1 . .
N N2 1.1176(4) 0.3085(5) 0.1852(2) 0.0397(12) Uani d . 1 . .
H H2 1.165(6) 0.349(6) 0.212(3) 0.09(2) Uiso d . 1 . .
B B1 0.4770(8) 0.2507(9) 0.0910(4) 0.0421(19) Uani d PD 0.837(14) A 1
F F1 0.5239(8) 0.1669(6) 0.1311(3) 0.086(2) Uani d PDU 0.837(14) A 1
F F2 0.4322(7) 0.3475(6) 0.1246(4) 0.074(2) Uani d PDU 0.837(14) A 1
F F3 0.3930(7) 0.1935(9) 0.0574(5) 0.090(3) Uani d PDU 0.837(14) A 1
F F4 0.5562(5) 0.2945(7) 0.0483(3) 0.0681(19) Uani d PDU 0.837(14) A 1
B B1' 0.460(3) 0.244(3) 0.0923(13) 0.0421(19) Uani d PD 0.163(14) A 2
F F1' 0.454(3) 0.186(2) 0.1488(12) 0.067(7) Uani d PDU 0.163(14) A 2
F F2' 0.401(3) 0.353(3) 0.0918(18) 0.065(8) Uani d PDU 0.163(14) A 2
F F3' 0.419(4) 0.168(5) 0.0460(19) 0.082(9) Uani d PDU 0.163(14) A 2
F F4' 0.569(2) 0.276(4) 0.078(2) 0.084(9) Uani d PDU 0.163(14) A 2

loop_
_atom_site_aniso_label
_atom_site_aniso_U_11
_atom_site_aniso_U_22
_atom_site_aniso_U_33
_atom_site_aniso_U_12
_atom_site_aniso_U_13
_atom_site_aniso_U_23
Br1 0.0483(4) 0.0598(4) 0.0485(4) -0.0138(3) -0.0101(3) -0.0049(3)
Br2 0.0442(4) 0.0533(4) 0.0555(4) 0.0022(3) -0.0125(3) -0.0125(3)
C1 0.039(3) 0.056(4) 0.046(4) -0.010(3) -0.010(3) -0.010(3)
C2 0.036(3) 0.039(3) 0.048(4) -0.005(3) -0.004(3) -0.006(3)
C3 0.051(4) 0.072(4) 0.033(3) -0.020(3) 0.002(3) 0.015(3)
C4 0.047(3) 0.067(4) 0.025(3) 0.003(3) 0.000(3) 0.001(3)
C5 0.048(3) 0.027(3) 0.045(3) 0.006(3) -0.016(3) -0.003(3)
C6 0.064(4) 0.029(3) 0.047(4) -0.006(3) -0.007(3) 0.002(3)
C7 0.034(3) 0.052(4) 0.067(4) 0.009(3) 0.008(3) -0.017(3)
C8 0.028(3) 0.062(4) 0.057(4) 0.001(3) 0.002(3) -0.006(3)
N1 0.026(2) 0.026(2) 0.028(2) -0.0026(19) 0.0001(18) -0.0006(18)
N2 0.036(3) 0.049(3) 0.034(3) -0.011(2) -0.004(2) -0.002(2)
B1 0.043(5) 0.041(4) 0.043(5) -0.004(4) -0.009(4) 0.000(3)
F1 0.125(7) 0.079(4) 0.055(4) 0.022(4) -0.005(4) 0.019(3)
F2 0.087(5) 0.054(3) 0.080(5) 0.002(3) 0.021(4) -0.022(4)
F3 0.079(5) 0.118(6) 0.073(5) -0.021(4) -0.002(4) -0.040(4)
F4 0.063(3) 0.090(4) 0.051(4) 0.003(3) 0.012(3) 0.017(3)
B1' 0.043(5) 0.041(4) 0.043(5) -0.004(4) -0.009(4) 0.000(3)
F1' 0.092(17) 0.063(13) 0.047(13) 0.037(13) 0.009(12) -0.001(11)
F2' 0.064(15) 0.048(12) 0.082(18) -0.007(12) 0.028(14) 0.004(14)
F3' 0.096(18) 0.097(17) 0.052(15) -0.041(16) 0.000(15) -0.040(13)
F4' 0.053(14) 0.099(16) 0.101(19) -0.009(13) 0.001(15) 0.015(17)

loop_
_atom_type_symbol
_atom_type_description
_atom_type_scat_dispersion_real
_atom_type_scat_dispersion_imag
_atom_type_scat_source
C C 0.0033 0.0016 'International Tables Vol C Tables 4.2.6.8 and 6.1.1.4'
H H 0.0000 0.0000 'International Tables Vol C Tables 4.2.6.8 and 6.1.1.4'
B B 0.0013 0.0007 'International Tables Vol C Tables 4.2.6.8 and 6.1.1.4'
N N 0.0061 0.0033 'International Tables Vol C Tables 4.2.6.8 and 6.1.1.4'
F F 0.0171 0.0103 'International Tables Vol C Tables 4.2.6.8 and 6.1.1.4'
Br Br -0.2901 2.4595 'International Tables Vol C Tables 4.2.6.8 and 6.1.1.4'

loop_
_geom_angle_atom_site_label_1
_geom_angle_atom_site_label_2
_geom_angle_atom_site_label_3
_geom_angle_site_symmetry_1
_geom_angle_site_symmetry_3
_geom_angle
_geom_angle_publ_flag
C2 C1 Br1 . . 106.1(4) ?
C2 C1 H1A . . 110.5 ?
Br1 C1 H1A . . 110.5 ?
C2 C1 H1B . . 110.5 ?
Br1 C1 H1B . . 110.5 ?
H1A C1 H1B . . 108.7 ?
C1 C2 N1 . . 114.4(4) ?
C1 C2 H2A . . 108.7 ?
N1 C2 H2A . . 108.7 ?
C1 C2 H2B . . 108.7 ?
N1 C2 H2B . . 108.7 ?
H2A C2 H2B . . 107.6 ?
N1 C3 C4 . . 110.1(4) ?
N1 C3 H3A . . 109.6 ?
C4 C3 H3A . . 109.6 ?
N1 C3 H3B . . 109.6 ?
C4 C3 H3B . . 109.6 ?
H3A C3 H3B . . 108.2 ?
N2 C4 C3 . . 108.8(4) ?
N2 C4 H4A . . 109.9 ?
C3 C4 H4A . . 109.9 ?
N2 C4 H4B . . 109.9 ?
C3 C4 H4B . . 109.9 ?
H4A C4 H4B . . 108.3 ?
C6 C5 N1 . . 109.6(4) ?
C6 C5 H5A . . 109.8 ?
N1 C5 H5A . . 109.8 ?
C6 C5 H5B . . 109.8 ?
N1 C5 H5B . . 109.8 ?
H5A C5 H5B . . 108.2 ?
N2 C6 C5 . . 109.7(4) ?
N2 C6 H6A . . 109.7 ?
C5 C6 H6A . . 109.7 ?
N2 C6 H6B . . 109.7 ?
C5 C6 H6B . . 109.7 ?
H6A C6 H6B . . 108.2 ?
N1 C7 C8 . . 109.7(4) ?
N1 C7 H7A . . 109.7 ?
C8 C7 H7A . . 109.7 ?
N1 C7 H7B . . 109.7 ?
C8 C7 H7B . . 109.7 ?
H7A C7 H7B . . 108.2 ?
N2 C8 C7 . . 108.9(4) ?
N2 C8 H8A . . 109.9 ?
C7 C8 H8A . . 109.9 ?
N2 C8 H8B . . 109.9 ?
C7 C8 H8B . . 109.9 ?
H8A C8 H8B . . 108.3 ?
C3 N1 C5 . . 108.8(4) ?
C3 N1 C7 . . 108.5(4) ?
C5 N1 C7 . . 107.9(4) ?
C3 N1 C2 . . 111.2(4) ?
C5 N1 C2 . . 112.3(4) ?
C7 N1 C2 . . 108.0(4) ?
C8 N2 C4 . . 110.7(5) ?
C8 N2 C6 . . 109.7(5) ?
C4 N2 C6 . . 109.7(4) ?
C8 N2 H2 . . 108(4) ?
C4 N2 H2 . . 106(4) ?
C6 N2 H2 . . 113(4) ?
F1 B1 F2 . . 110.1(7) ?
F1 B1 F3 . . 109.0(7) ?
F2 B1 F3 . . 108.8(7) ?
F1 B1 F4 . . 110.4(7) ?
F2 B1 F4 . . 110.1(7) ?
F3 B1 F4 . . 108.3(7) ?
F1' B1' F2' . . 112(2) ?
F1' B1' F3' . . 109(2) ?
F2' B1' F3' . . 109(2) ?
F1' B1' F4' . . 111(2) ?
F2' B1' F4' . . 106(2) ?
F3' B1' F4' . . 109(2) ?

loop_
_geom_bond_atom_site_label_1
_geom_bond_atom_site_label_2
_geom_bond_site_symmetry_2
_geom_bond_distance
_geom_bond_publ_flag
Br1 C1 . 1.952(5) ?
C1 C2 . 1.509(7) ?
C1 H1A . 0.9700 ?
C1 H1B . 0.9700 ?
C2 N1 . 1.515(6) ?
C2 H2A . 0.9700 ?
C2 H2B . 0.9700 ?
C3 N1 . 1.499(6) ?
C3 C4 . 1.511(7) ?
C3 H3A . 0.9700 ?
C3 H3B . 0.9700 ?
C4 N2 . 1.483(7) ?
C4 H4A . 0.9700 ?
C4 H4B . 0.9700 ?
C5 C6 . 1.500(7) ?
C5 N1 . 1.502(6) ?
C5 H5A . 0.9700 ?
C5 H5B . 0.9700 ?
C6 N2 . 1.484(7) ?
C6 H6A . 0.9700 ?
C6 H6B . 0.9700 ?
C7 N1 . 1.510(6) ?
C7 C8 . 1.521(8) ?
C7 H7A . 0.9700 ?
C7 H7B . 0.9700 ?
C8 N2 . 1.461(7) ?
C8 H8A . 0.9700 ?
C8 H8B . 0.9700 ?
N2 H2 . 0.91(7) ?
B1 F1 . 1.361(9) ?
B1 F2 . 1.371(9) ?
B1 F3 . 1.377(9) ?
B1 F4 . 1.393(9) ?
B1' F1' . 1.354(19) ?
B1' F2' . 1.364(19) ?
B1' F3' . 1.370(19) ?
B1' F4' . 1.388(19) ?

loop_
_geom_hbond_atom_site_label_D
_geom_hbond_atom_site_label_H
_geom_hbond_atom_site_label_A
_geom_hbond_site_symmetry_A
_geom_hbond_distance_DH
_geom_hbond_distance_HA
_geom_hbond_distance_DA
_geom_hbond_angle_DHA
N2 H2 Br2 . 0.91(7) 2.23(7) 3.141(5) 176(6)

loop_
_geom_torsion_atom_site_label_1
_geom_torsion_atom_site_label_2
_geom_torsion_atom_site_label_3
_geom_torsion_atom_site_label_4
_geom_torsion_site_symmetry_1
_geom_torsion_site_symmetry_2
_geom_torsion_site_symmetry_3
_geom_torsion_site_symmetry_4
_geom_torsion
_geom_torsion_publ_flag
Br1 C1 C2 N1 . . . . -179.9(4) ?
N1 C3 C4 N2 . . . . -8.1(7) ?
N1 C5 C6 N2 . . . . -7.7(6) ?
N1 C7 C8 N2 . . . . -7.9(7) ?
C4 C3 N1 C5 . . . . -54.1(6) ?
C4 C3 N1 C7 . . . . 63.1(6) ?
C4 C3 N1 C2 . . . . -178.3(5) ?
C6 C5 N1 C3 . . . . 63.3(6) ?
C6 C5 N1 C7 . . . . -54.3(6) ?
C6 C5 N1 C2 . . . . -173.2(4) ?
C8 C7 N1 C3 . . . . -53.9(6) ?
C8 C7 N1 C5 . . . . 63.8(6) ?
C8 C7 N1 C2 . . . . -174.6(5) ?
C1 C2 N1 C3 . . . . 70.8(6) ?
C1 C2 N1 C5 . . . . -51.3(6) ?
C1 C2 N1 C7 . . . . -170.2(5) ?
C7 C8 N2 C4 . . . . 65.3(6) ?
C7 C8 N2 C6 . . . . -55.8(6) ?
C3 C4 N2 C8 . . . . -56.3(6) ?
C3 C4 N2 C6 . . . . 64.9(6) ?
C5 C6 N2 C8 . . . . 65.9(6) ?
C5 C6 N2 C4 . . . . -55.9(6) ?
